data_7227327
loop_
_publ_author_name
'Cai, Junmei'
'Cai, Juewang'
'Zheng, Purui'
'Wang, Xiaorong'
'Zhao, Xiaoming'

_publ_section_title
;
 Chiral carbon--sulfur center formation via Pd-catalyzed asymmetric
 allylic thioetherification: synthesis of allylic thioethers
;
_journal_issue 1
_journal_name_full 'RSC Adv.'
_journal_page_first 256
_journal_paper_doi 10.1039/C6RA26877C
_journal_volume 7
_journal_year 2017
_chemical_formula_sum 'C18 H16 Br2 S'
_chemical_formula_weight 424.19
_space_group_crystal_system orthorhombic
_space_group_IT_number 19
_space_group_name_Hall 'P 2ac 2ab'
_space_group_name_H-M_alt 'P 21 21 21'
_symmetry_space_group_name_Hall 'P 2ac 2ab'
_symmetry_space_group_name_H-M 'P 21 21 21'
_atom_sites_solution_hydrogens geom
_audit_block_doi 10.5517/ccdc.csd.cc1lvl56
_audit_creation_method SHELXL-2014/7
_audit_update_record
;
2016-06-14 deposited with the CCDC.
2016-12-02 downloaded from the CCDC.
;
_cell_angle_alpha 90
_cell_angle_beta 90
_cell_angle_gamma 90
_cell_formula_units_Z 4
_cell_length_a 7.604(8)
_cell_length_b 9.541(10)
_cell_length_c 24.58(3)
_cell_measurement_reflns_used 5794
_cell_measurement_temperature 293(2)
_cell_measurement_theta_max 23.43
_cell_measurement_theta_min 3.28
_cell_volume 1783(3)
_computing_cell_refinement 'Bruker SAINT'
_computing_data_collection 'Bruker APEX3'
_computing_data_reduction 'Bruker SAINT'
_computing_molecular_graphics 'Bruker SHELXTL'
_computing_publication_material 'Bruker SHELXTL'
_computing_structure_refinement 'SHELXL-2014/7 (Sheldrick, 2014)'
_computing_structure_solution 'SHELXS-97 (Sheldrick 2008)'
_diffrn_ambient_temperature 293(2)
_diffrn_measured_fraction_theta_full 0.998
_diffrn_measured_fraction_theta_max 0.999
_diffrn_measurement_device_type 'Bruker APEX-III CMOS'
_diffrn_measurement_method '\f and \w scans'
_diffrn_radiation_type MoK\a
_diffrn_radiation_wavelength 0.71073
_diffrn_reflns_av_R_equivalents 0.0662
_diffrn_reflns_av_unetI/netI 0.0711
_diffrn_reflns_Laue_measured_fraction_full 0.998
_diffrn_reflns_Laue_measured_fraction_max 0.999
_diffrn_reflns_limit_h_max 9
_diffrn_reflns_limit_h_min -6
_diffrn_reflns_limit_k_max 9
_diffrn_reflns_limit_k_min -12
_diffrn_reflns_limit_l_max 31
_diffrn_reflns_limit_l_min -31
_diffrn_reflns_number 21002
_diffrn_reflns_point_group_measured_fraction_full 0.996
_diffrn_reflns_point_group_measured_fraction_max 0.991
_diffrn_reflns_theta_full 25.242
_diffrn_reflns_theta_max 27.099
_diffrn_reflns_theta_min 2.804
_exptl_absorpt_coefficient_mu 4.654
_exptl_absorpt_correction_type multi-scan
_exptl_absorpt_process_details sadabs
_exptl_crystal_colour colourless
_exptl_crystal_density_diffrn 1.580
_exptl_crystal_description block
_exptl_crystal_F_000 840
_exptl_crystal_size_max 0.410
_exptl_crystal_size_mid 0.380
_exptl_crystal_size_min 0.100
_exptl_transmission_factor_max 0.7454
_exptl_transmission_factor_min 0.3804
_refine_diff_density_max 0.371
_refine_diff_density_min -0.404
_refine_diff_density_rms 0.079
_refine_ls_abs_structure_details
; 
 Flack x determined using 638 quotients [(I+)-(I-)]/[(I+)+(I-)] 
 (Parsons, Flack and Wagner, Acta Cryst. B69 (2013) 249-259). 
;
_refine_ls_abs_structure_Flack -0.012(8)
_refine_ls_extinction_method none
_refine_ls_goodness_of_fit_ref 1.015
_refine_ls_hydrogen_treatment constr
_refine_ls_matrix_type full
_refine_ls_number_parameters 190
_refine_ls_number_reflns 3893
_refine_ls_number_restraints 18
_refine_ls_restrained_S_all 1.025
_refine_ls_R_factor_all 0.1302
_refine_ls_R_factor_gt 0.0528
_refine_ls_shift/su_max 0.001
_refine_ls_shift/su_mean 0.000
_refine_ls_structure_factor_coef Fsqd
_refine_ls_weighting_details 'w=1/[\s^2^(Fo^2^)+(0.0484P)^2^+0.8306P] where P=(Fo^2^+2Fc^2^)/3'
_refine_ls_weighting_scheme calc
_refine_ls_wR_factor_gt 0.0964
_refine_ls_wR_factor_ref 0.1194
_reflns_Friedel_coverage 0.718
_reflns_Friedel_fraction_full 0.993
_reflns_Friedel_fraction_max 0.980
_reflns_number_gt 2092
_reflns_number_total 3893
_reflns_threshold_expression 'I > 2\s(I)'
_cod_data_source_file c6ra26877c2.cif
_cod_data_source_block mo_160425b
_cod_database_code 7227327
_shelx_shelxl_version_number 2014/7
_shelx_space_group_comment
; 
The symmetry employed for this shelxl refinement is uniquely defined 
by the following loop, which should always be used as a source of 
symmetry information in preference to the above space-group names. 
They are only intended as comments. 
;
_shelx_estimated_absorpt_t_min 0.251
_shelx_estimated_absorpt_t_max 0.653

loop_
_space_group_symop_operation_xyz
'x, y, z'
'-x+1/2, -y, z+1/2'
'-x, y+1/2, -z+1/2'
'x+1/2, -y+1/2, -z'

loop_
_atom_site_label
_atom_site_type_symbol
_atom_site_fract_x
_atom_site_fract_y
_atom_site_fract_z
_atom_site_U_iso_or_equiv
_atom_site_adp_type
_atom_site_occupancy
_atom_site_site_symmetry_order
_atom_site_calc_flag
_atom_site_refinement_flags_posn
_atom_site_refinement_flags_adp
Br1 Br -0.05743(16) 0.17942(13) 0.84768(4) 0.1096(4) Uani 1 1 d . .
S1 S 0.7041(3) 0.2411(2) 0.69322(13) 0.0884(9) Uani 1 1 d . .
C1 C 0.4869(9) 0.2936(7) 0.6666(3) 0.057(2) Uani 1 1 d . .
H1 H 0.4577 0.2325 0.6358 0.068 Uiso 1 1 calc R U
C2 C 0.3570(10) 0.2677(7) 0.7109(3) 0.0498(19) Uani 1 1 d . .
Br2 Br 0.44937(16) 1.08427(9) 0.50590(4) 0.0929(4) Uani 1 1 d . .
C3 C 0.2930(11) 0.1315(8) 0.7200(3) 0.060(2) Uani 1 1 d . .
H3 H 0.3341 0.0573 0.6991 0.072 Uiso 1 1 calc R U
C5 C 0.1102(9) 0.2161(10) 0.7929(3) 0.062(2) Uani 1 1 d . .
C4 C 0.1686(12) 0.1077(9) 0.7602(4) 0.069(2) Uani 1 1 d . .
H4 H 0.1240 0.0178 0.7652 0.083 Uiso 1 1 calc R U
C6 C 0.1734(11) 0.3476(9) 0.7849(3) 0.065(2) Uani 1 1 d . .
H6 H 0.1342 0.4207 0.8069 0.078 Uiso 1 1 calc R U
C7 C 0.2952(10) 0.3738(8) 0.7447(3) 0.062(2) Uani 1 1 d . .
H7 H 0.3371 0.4645 0.7400 0.074 Uiso 1 1 calc R U
C8 C 0.4924(9) 0.4420(7) 0.6465(3) 0.056(2) Uani 1 1 d . .
H8 H 0.5306 0.5099 0.6710 0.067 Uiso 1 1 calc R U
C9 C 0.4486(11) 0.4850(7) 0.5979(3) 0.0549(18) Uani 1 1 d . .
H9 H 0.4127 0.4161 0.5735 0.066 Uiso 1 1 calc R U
C10 C 0.4493(10) 0.6289(7) 0.5773(3) 0.0457(16) Uani 1 1 d . .
C11 C 0.5144(10) 0.7412(8) 0.6069(3) 0.058(2) Uani 1 1 d . .
H11 H 0.5602 0.7254 0.6414 0.070 Uiso 1 1 calc R U
C12 C 0.5131(11) 0.8759(7) 0.5864(3) 0.062(2) Uani 1 1 d . .
H12 H 0.5588 0.9493 0.6069 0.074 Uiso 1 1 calc R U
C13 C 0.4452(11) 0.9007(7) 0.5365(3) 0.0585(19) Uani 1 1 d . .
C14 C 0.3786(11) 0.7941(9) 0.5058(3) 0.074(2) Uani 1 1 d . .
H14 H 0.3334 0.8118 0.4714 0.089 Uiso 1 1 calc R U
C15 C 0.3791(10) 0.6585(9) 0.5266(3) 0.065(2) Uani 1 1 d . .
H15 H 0.3313 0.5861 0.5061 0.078 Uiso 1 1 calc R U
C16 C 0.8538(16) 0.2779(12) 0.6378(5) 0.116(4) Uani 1 1 d . U
H16A H 0.8066 0.3561 0.6173 0.139 Uiso 1 1 calc R U
H16B H 0.9647 0.3083 0.6534 0.139 Uiso 1 1 calc R U
C17 C 0.8872(18) 0.1732(15) 0.6030(5) 0.115(4) Uani 1 1 d . U
H17 H 0.7906 0.1497 0.5816 0.138 Uiso 1 1 calc R U
C18 C 1.0241(18) 0.0978(13) 0.5926(5) 0.125(4) Uani 1 1 d . U
H18A H 1.1280 0.1127 0.6117 0.150 Uiso 1 1 calc R U
H18B H 1.0189 0.0286 0.5660 0.150 Uiso 1 1 calc R U

loop_
_atom_site_aniso_label
_atom_site_aniso_U_11
_atom_site_aniso_U_22
_atom_site_aniso_U_33
_atom_site_aniso_U_23
_atom_site_aniso_U_13
_atom_site_aniso_U_12
Br1 0.0930(7) 0.1479(10) 0.0878(7) 0.0061(7) 0.0292(6) -0.0300(8)
S1 0.0741(15) 0.0644(15) 0.127(2) 0.0395(14) 0.0302(15) 0.0187(12)
C1 0.070(5) 0.041(4) 0.060(5) 0.001(3) 0.015(4) -0.003(3)
C2 0.060(4) 0.046(5) 0.044(5) 0.000(4) 0.000(4) 0.002(4)
Br2 0.1247(8) 0.0681(5) 0.0860(7) 0.0295(5) -0.0065(6) 0.0144(6)
C3 0.076(5) 0.040(5) 0.065(6) 0.001(4) 0.003(5) -0.010(4)
C5 0.052(5) 0.086(6) 0.049(5) 0.010(5) -0.004(4) -0.008(4)
C4 0.079(6) 0.054(5) 0.075(6) 0.010(5) -0.010(5) -0.021(5)
C6 0.074(6) 0.067(6) 0.055(5) 0.000(4) 0.006(5) 0.003(5)
C7 0.071(5) 0.050(5) 0.064(6) -0.003(4) 0.006(5) -0.002(4)
C8 0.072(6) 0.042(4) 0.053(5) 0.000(3) -0.001(4) 0.002(3)
C9 0.064(4) 0.051(4) 0.049(5) 0.000(3) -0.002(5) -0.007(4)
C10 0.050(4) 0.050(4) 0.037(4) 0.001(3) 0.003(4) -0.005(4)
C11 0.074(6) 0.057(5) 0.043(4) 0.007(3) -0.011(4) 0.000(4)
C12 0.086(6) 0.056(5) 0.043(4) 0.004(3) -0.014(4) 0.001(4)
C13 0.065(5) 0.051(4) 0.060(5) 0.008(4) -0.003(5) 0.007(4)
C14 0.081(6) 0.087(7) 0.055(5) 0.018(5) -0.023(4) 0.014(5)
C15 0.073(5) 0.065(5) 0.057(5) -0.007(4) -0.010(4) -0.005(4)
C16 0.117(7) 0.088(7) 0.143(9) 0.035(7) 0.056(7) 0.007(6)
C17 0.132(8) 0.117(8) 0.097(7) 0.031(7) 0.028(7) -0.021(7)
C18 0.130(10) 0.130(9) 0.115(9) -0.022(7) 0.014(8) 0.031(9)

loop_
_atom_type_symbol
_atom_type_description
_atom_type_scat_dispersion_real
_atom_type_scat_dispersion_imag
_atom_type_scat_source
C C 0.0033 0.0016 'International Tables Vol C Tables 4.2.6.8 and 6.1.1.4'
H H 0.0000 0.0000 'International Tables Vol C Tables 4.2.6.8 and 6.1.1.4'
S S 0.1246 0.1234 'International Tables Vol C Tables 4.2.6.8 and 6.1.1.4'
Br Br -0.2901 2.4595 'International Tables Vol C Tables 4.2.6.8 and 6.1.1.4'

loop_
_geom_angle_atom_site_label_1
_geom_angle_atom_site_label_2
_geom_angle_atom_site_label_3
_geom_angle
C16 S1 C1 104.1(5)
C2 C1 C8 114.5(6)
C2 C1 S1 106.8(5)
C8 C1 S1 110.4(5)
C2 C1 H1 108.3
C8 C1 H1 108.3
S1 C1 H1 108.3
C7 C2 C3 117.4(7)
C7 C2 C1 122.6(6)
C3 C2 C1 120.0(6)
C4 C3 C2 120.1(7)
C4 C3 H3 119.9
C2 C3 H3 119.9
C6 C5 C4 119.6(7)
C6 C5 Br1 120.9(7)
C4 C5 Br1 119.5(6)
C5 C4 C3 120.7(7)
C5 C4 H4 119.7
C3 C4 H4 119.7
C5 C6 C7 120.6(8)
C5 C6 H6 119.7
C7 C6 H6 119.7
C6 C7 C2 121.6(7)
C6 C7 H7 119.2
C2 C7 H7 119.2
C9 C8 C1 126.1(7)
C9 C8 H8 116.9
C1 C8 H8 116.9
C8 C9 C10 127.5(7)
C8 C9 H9 116.2
C10 C9 H9 116.2
C15 C10 C11 116.9(6)
C15 C10 C9 120.0(7)
C11 C10 C9 123.1(6)
C12 C11 C10 121.8(6)
C12 C11 H11 119.1
C10 C11 H11 119.1
C13 C12 C11 119.8(7)
C13 C12 H12 120.1
C11 C12 H12 120.1
C12 C13 C14 120.9(6)
C12 C13 Br2 120.9(6)
C14 C13 Br2 118.2(6)
C13 C14 C15 119.3(7)
C13 C14 H14 120.3
C15 C14 H14 120.3
C10 C15 C14 121.4(7)
C10 C15 H15 119.3
C14 C15 H15 119.3
C17 C16 S1 117.1(8)
C17 C16 H16A 108.0
S1 C16 H16A 108.0
C17 C16 H16B 108.0
S1 C16 H16B 108.0
H16A C16 H16B 107.3
C18 C17 C16 134.0(14)
C18 C17 H17 113.0
C16 C17 H17 113.0
C17 C18 H18A 120.0
C17 C18 H18B 120.0
H18A C18 H18B 120.0

loop_
_geom_bond_atom_site_label_1
_geom_bond_atom_site_label_2
_geom_bond_distance
Br1 C5 1.887(8)
S1 C16 1.809(11)
S1 C1 1.846(8)
C1 C2 1.491(10)
C1 C8 1.500(9)
C1 H1 0.9800
C2 C7 1.391(10)
C2 C3 1.406(10)
Br2 C13 1.907(7)
C3 C4 1.386(11)
C3 H3 0.9300
C5 C6 1.358(12)
C5 C4 1.383(11)
C4 H4 0.9300
C6 C7 1.379(10)
C6 H6 0.9300
C7 H7 0.9300
C8 C9 1.308(9)
C8 H8 0.9300
C9 C10 1.463(9)
C9 H9 0.9300
C10 C15 1.384(10)
C10 C11 1.386(9)
C11 C12 1.380(10)
C11 H11 0.9300
C12 C13 1.351(10)
C12 H12 0.9300
C13 C14 1.364(11)
C14 C15 1.391(12)
C14 H14 0.9300
C15 H15 0.9300
C16 C17 1.341(16)
C16 H16A 0.9700
C16 H16B 0.9700
C17 C18 1.291(15)
C17 H17 0.9300
C18 H18A 0.9300
C18 H18B 0.9300

loop_
_geom_torsion_atom_site_label_1
_geom_torsion_atom_site_label_2
_geom_torsion_atom_site_label_3
_geom_torsion_atom_site_label_4
_geom_torsion
C16 S1 C1 C2 -179.2(6)
C16 S1 C1 C8 -54.1(7)
C8 C1 C2 C7 -23.0(10)
S1 C1 C2 C7 99.4(7)
C8 C1 C2 C3 157.4(7)
S1 C1 C2 C3 -80.2(8)
C7 C2 C3 C4 2.1(11)
C1 C2 C3 C4 -178.2(7)
C6 C5 C4 C3 1.0(12)
Br1 C5 C4 C3 -179.3(6)
C2 C3 C4 C5 -2.1(12)
C4 C5 C6 C7 -0.1(12)
Br1 C5 C6 C7 -179.7(6)
C5 C6 C7 C2 0.2(12)
C3 C2 C7 C6 -1.2(11)
C1 C2 C7 C6 179.2(7)
C2 C1 C8 C9 -114.7(9)
S1 C1 C8 C9 124.8(8)
C1 C8 C9 C10 178.8(7)
C8 C9 C10 C15 -172.3(8)
C8 C9 C10 C11 6.1(13)
C15 C10 C11 C12 -1.4(11)
C9 C10 C11 C12 -179.9(8)
C10 C11 C12 C13 0.7(12)
C11 C12 C13 C14 -0.4(13)
C11 C12 C13 Br2 -177.6(6)
C12 C13 C14 C15 0.8(13)
Br2 C13 C14 C15 178.0(6)
C11 C10 C15 C14 1.8(12)
C9 C10 C15 C14 -179.7(8)
C13 C14 C15 C10 -1.5(13)
C1 S1 C16 C17 -92.3(11)
S1 C16 C17 C18 -111.2(14)
